data_4068662
loop_
_publ_author_name
'Kaur, Rupinder'
'Menon, Saija C.'
'Panda, Snigdha'
'Singh, Harkesh B.'
'Patel, Rajan P.'
'Butcher, Ray J.'

_publ_section_title
;
 Facile Cleavage of Organochalcogen Hybrid (NEEN, NEN, EN, where E = Se or
 Te) Ligand C&#x2212;E and E&#x2212;E Bonds by Pd(II)
;
_journal_issue 8
_journal_name_full Organometallics
_journal_page_first 2363
_journal_paper_doi 10.1021/om801015e
_journal_volume 28
_journal_year 2009
_chemical_formula_moiety 'C18 H24 Cl2 N2 Pd2'
_chemical_formula_sum 'C18 H24 Cl2 N2 Pd2'
_chemical_formula_weight 552.09
_chemical_name_systematic
; 
 ? 
;
_space_group_IT_number 14
_symmetry_cell_setting monoclinic
_symmetry_space_group_name_Hall '-P 2ybc'
_symmetry_space_group_name_H-M 'P 1 21/c 1'
_atom_sites_solution_hydrogens geom
_atom_sites_solution_primary direct
_atom_sites_solution_secondary difmap
_audit_creation_method SHELXL-97
_cell_angle_alpha 90.00
_cell_angle_beta 108.99(3)
_cell_angle_gamma 90.00
_cell_formula_units_Z 2
_cell_length_a 7.8950(16)
_cell_length_b 15.751(3)
_cell_length_c 8.4150(17)
_cell_measurement_reflns_used 55
_cell_measurement_temperature 293(2)
_cell_measurement_theta_max 18.465
_cell_measurement_theta_min 5.354
_cell_volume 989.5(4)
_computing_cell_refinement 'Bruker XSCANS'
_computing_data_collection 'Bruker XSCANS'
_computing_data_reduction 'Bruker SHELXTL'
_computing_molecular_graphics 'Bruker SHELXTL'
_computing_publication_material 'Bruker SHELXTL'
_computing_structure_refinement 'SHELXL-97 (Sheldrick, 1997)'
_computing_structure_solution 'SHELXS-97 (Sheldrick, 1990)'
_diffrn_ambient_temperature 293(2)
_diffrn_measured_fraction_theta_full 0.992
_diffrn_measured_fraction_theta_max 0.992
_diffrn_measurement_device_type 'Siemens P3'
_diffrn_measurement_method '\w scans'
_diffrn_radiation_monochromator graphite
_diffrn_radiation_source 'fine-focus sealed tube'
_diffrn_radiation_type MoK\a
_diffrn_radiation_wavelength 0.71073
_diffrn_reflns_av_R_equivalents 0.0218
_diffrn_reflns_av_sigmaI/netI 0.0470
_diffrn_reflns_limit_h_max 11
_diffrn_reflns_limit_h_min 0
_diffrn_reflns_limit_k_max 22
_diffrn_reflns_limit_k_min 0
_diffrn_reflns_limit_l_max 11
_diffrn_reflns_limit_l_min -11
_diffrn_reflns_number 3041
_diffrn_reflns_theta_full 30.00
_diffrn_reflns_theta_max 30.00
_diffrn_reflns_theta_min 2.73
_diffrn_standards_decay_% <2%
_diffrn_standards_interval_time 97
_diffrn_standards_number 3
_exptl_absorpt_coefficient_mu 2.089
_exptl_absorpt_correction_T_max 0.3279
_exptl_absorpt_correction_T_min 0.2323
_exptl_absorpt_correction_type empirical
_exptl_absorpt_process_details 'Psi-scans (North et al., 1968)'
_exptl_crystal_colour yellow-organge
_exptl_crystal_density_diffrn 1.853
_exptl_crystal_density_method 'not measured'
_exptl_crystal_description plate
_exptl_crystal_F_000 544
_exptl_crystal_size_max 0.35
_exptl_crystal_size_mid 0.28
_exptl_crystal_size_min 0.15
_refine_diff_density_max 0.691
_refine_diff_density_min -0.456
_refine_diff_density_rms 0.097
_refine_ls_extinction_coef 0.0213(18)
_refine_ls_extinction_expression Fc^*^=kFc[1+0.001xFc^2^\l^3^/sin(2\q)]^-1/4^
_refine_ls_extinction_method SHELXL
_refine_ls_goodness_of_fit_ref 1.036
_refine_ls_hydrogen_treatment constr
_refine_ls_matrix_type full
_refine_ls_number_parameters 124
_refine_ls_number_reflns 2863
_refine_ls_number_restraints 0
_refine_ls_restrained_S_all 1.036
_refine_ls_R_factor_all 0.0657
_refine_ls_R_factor_gt 0.0384
_refine_ls_shift/su_max 0.002
_refine_ls_shift/su_mean 0.000
_refine_ls_structure_factor_coef Fsqd
_refine_ls_weighting_details 'calc w=1/[\s^2^(Fo^2^)+(0.0380P)^2^+0.3208P] where P=(Fo^2^+2Fc^2^)/3'
_refine_ls_weighting_scheme calc
_refine_ls_wR_factor_gt 0.0748
_refine_ls_wR_factor_ref 0.0841
_reflns_number_gt 2108
_reflns_number_total 2863
_reflns_threshold_expression I>2\s(I)
_cod_data_source_file om801015e_si_001.cif
_cod_data_source_block 33
_cod_depositor_comments
;
The following automatic conversions were performed:

'_symmetry_cell_setting' value 'Monoclinic' changed to 'monoclinic'
according to /home/saulius/struct/CIF-dictionaries/cif_core.dic
dictionary named 'cif_core.dic' version 2.4.2 from 2011-04-26.

Automatic conversion script
Id: cif_fix_values 1715 2011-07-08 13:25:40Z adriana 
;
_cod_original_cell_volume 989.5(3)
_cod_original_sg_symbol_H-M 'P 21/c'
_cod_database_code 4068662

loop_
_symmetry_equiv_pos_as_xyz
'x, y, z'
'-x, y+1/2, -z+1/2'
'-x, -y, -z'
'x, -y-1/2, z-1/2'

loop_
_atom_site_label
_atom_site_type_symbol
_atom_site_fract_x
_atom_site_fract_y
_atom_site_fract_z
_atom_site_U_iso_or_equiv
_atom_site_adp_type
_atom_site_occupancy
_atom_site_symmetry_multiplicity
_atom_site_calc_flag
_atom_site_refinement_flags
Pd Pd 0.68403(3) 0.058771(17) 0.48639(3) 0.03996(12) Uani 1 1 d .
Cl Cl 0.38604(15) 0.01238(10) 0.30049(12) 0.0750(4) Uani 1 1 d .
N N 0.7574(4) 0.12361(16) 0.3039(3) 0.0364(6) Uani 1 1 d .
C1 C 0.9171(5) 0.1010(2) 0.6337(4) 0.0389(7) Uani 1 1 d .
C2 C 0.9779(5) 0.1034(2) 0.8095(4) 0.0466(8) Uani 1 1 d .
H2A H 0.9058 0.0823 0.8686 0.045(10) Uiso 1 1 calc R
C3 C 1.1440(6) 0.1367(2) 0.8959(5) 0.0558(10) Uani 1 1 d .
H3A H 1.1827 0.1383 1.0128 0.062(12) Uiso 1 1 calc R
C4 C 1.2517(6) 0.1673(3) 0.8113(5) 0.0650(12) Uani 1 1 d .
H4A H 1.3638 0.1894 0.8705 0.075(14) Uiso 1 1 calc R
C5 C 1.1947(6) 0.1656(3) 0.6368(5) 0.0587(10) Uani 1 1 d .
H5A H 1.2688 0.1863 0.5796 0.059(12) Uiso 1 1 calc R
C6 C 1.0271(5) 0.1329(2) 0.5472(4) 0.0428(8) Uani 1 1 d .
C7 C 0.9571(5) 0.1261(2) 0.3599(4) 0.0449(8) Uani 1 1 d .
H7A H 0.9967 0.1745 0.3099 0.046(10) Uiso 1 1 calc R
H7B H 1.0027 0.0750 0.3240 0.056(12) Uiso 1 1 calc R
C8 C 0.6847(6) 0.2106(2) 0.2928(5) 0.0543(10) Uani 1 1 d .
H8A H 0.7102 0.2408 0.2040 0.065(12) Uiso 1 1 calc R
H8B H 0.7393 0.2395 0.3974 0.049(10) Uiso 1 1 calc R
H8C H 0.5575 0.2080 0.2697 0.059(13) Uiso 1 1 calc R
C9 C 0.6901(6) 0.0839(2) 0.1356(4) 0.0492(9) Uani 1 1 d .
H9A H 0.7378 0.1136 0.0599 0.059(12) Uiso 1 1 calc R
H9B H 0.5617 0.0868 0.0944 0.043(10) Uiso 1 1 calc R
H9C H 0.7272 0.0256 0.1432 0.060(12) Uiso 1 1 calc R

loop_
_atom_site_aniso_label
_atom_site_aniso_U_11
_atom_site_aniso_U_22
_atom_site_aniso_U_33
_atom_site_aniso_U_23
_atom_site_aniso_U_13
_atom_site_aniso_U_12
Pd 0.03280(18) 0.05403(18) 0.03365(14) 0.00959(11) 0.01164(10) 0.00043(12)
Cl 0.0456(6) 0.1318(10) 0.0411(4) 0.0319(6) 0.0052(4) -0.0247(6)
N 0.0419(17) 0.0363(13) 0.0341(12) 0.0027(10) 0.0165(11) 0.0022(11)
C1 0.037(2) 0.0379(16) 0.0413(16) 0.0012(12) 0.0122(14) 0.0055(14)
C2 0.048(2) 0.0492(19) 0.0409(17) 0.0012(14) 0.0128(16) 0.0067(16)
C3 0.062(3) 0.0482(19) 0.0446(19) 0.0011(15) -0.0005(18) 0.0020(18)
C4 0.051(3) 0.065(3) 0.062(2) 0.011(2) -0.005(2) -0.011(2)
C5 0.049(2) 0.059(2) 0.064(2) 0.0159(19) 0.0123(19) -0.0093(19)
C6 0.039(2) 0.0385(16) 0.0498(18) 0.0081(14) 0.0131(15) 0.0017(14)
C7 0.040(2) 0.0508(19) 0.0486(18) 0.0014(15) 0.0202(16) -0.0059(16)
C8 0.071(3) 0.0426(18) 0.050(2) 0.0037(15) 0.0207(19) 0.0114(18)
C9 0.059(3) 0.054(2) 0.0384(16) -0.0043(14) 0.0203(16) -0.0070(18)

loop_
_atom_type_symbol
_atom_type_description
_atom_type_scat_dispersion_real
_atom_type_scat_dispersion_imag
_atom_type_scat_source
C C 0.0033 0.0016 'International Tables Vol C Tables 4.2.6.8 and 6.1.1.4'
H H 0.0000 0.0000 'International Tables Vol C Tables 4.2.6.8 and 6.1.1.4'
N N 0.0061 0.0033 'International Tables Vol C Tables 4.2.6.8 and 6.1.1.4'
Cl Cl 0.1484 0.1585 'International Tables Vol C Tables 4.2.6.8 and 6.1.1.4'
Pd Pd -0.9988 1.0072 'International Tables Vol C Tables 4.2.6.8 and 6.1.1.4'

loop_
_geom_angle_atom_site_label_1
_geom_angle_atom_site_label_2
_geom_angle_atom_site_label_3
_geom_angle
_geom_angle_site_symmetry_1
_geom_angle_site_symmetry_3
C1 Pd N 82.58(12) . .
C1 Pd Cl 94.89(10) . 3_656
N Pd Cl 177.47(8) . 3_656
C1 Pd Cl 177.41(10) . .
N Pd Cl 96.57(8) . .
Cl Pd Cl 85.96(4) 3_656 .
Pd Cl Pd 94.04(4) 3_656 .
C8 N C9 108.7(3) . .
C8 N C7 110.1(3) . .
C9 N C7 109.1(3) . .
C8 N Pd 107.9(2) . .
C9 N Pd 113.6(2) . .
C7 N Pd 107.46(19) . .
C6 C1 C2 119.0(3) . .
C6 C1 Pd 113.9(2) . .
C2 C1 Pd 127.1(3) . .
C3 C2 C1 120.5(4) . .
C4 C3 C2 120.4(4) . .
C3 C4 C5 120.2(4) . .
C4 C5 C6 120.3(4) . .
C5 C6 C1 119.6(3) . .
C5 C6 C7 123.9(3) . .
C1 C6 C7 116.4(3) . .
N C7 C6 108.9(3) . .

loop_
_geom_bond_atom_site_label_1
_geom_bond_atom_site_label_2
_geom_bond_distance
_geom_bond_site_symmetry_2
Pd C1 1.970(3) .
Pd N 2.077(3) .
Pd Cl 2.3290(10) 3_656
Pd Cl 2.4740(14) .
Cl Pd 2.3290(10) 3_656
N C8 1.477(4) .
N C9 1.480(4) .
N C7 1.492(5) .
C1 C6 1.395(5) .
C1 C2 1.400(4) .
C2 C3 1.380(5) .
C3 C4 1.363(6) .
C4 C5 1.389(6) .
C5 C6 1.391(5) .
C6 C7 1.495(5) .

loop_
_geom_torsion_atom_site_label_1
_geom_torsion_atom_site_label_2
_geom_torsion_atom_site_label_3
_geom_torsion_atom_site_label_4
_geom_torsion
_geom_torsion_site_symmetry_1
_geom_torsion_site_symmetry_4
C1 Pd Cl Pd -109(2) . 3_656
N Pd Cl Pd 179.96(8) . 3_656
Cl Pd Cl Pd 0.0 3_656 3_656
C1 Pd N C8 -91.8(2) . .
Cl Pd N C8 -95.3(19) 3_656 .
Cl Pd N C8 85.7(2) . .
C1 Pd N C9 147.6(3) . .
Cl Pd N C9 144.2(18) 3_656 .
Cl Pd N C9 -34.8(2) . .
C1 Pd N C7 26.9(2) . .
Cl Pd N C7 23(2) 3_656 .
Cl Pd N C7 -155.59(19) . .
N Pd C1 C6 -13.6(2) . .
Cl Pd C1 C6 166.2(2) 3_656 .
Cl Pd C1 C6 -85(2) . .
N Pd C1 C2 165.0(3) . .
Cl Pd C1 C2 -15.2(3) 3_656 .
Cl Pd C1 C2 94(2) . .
C6 C1 C2 C3 0.0(5) . .
Pd C1 C2 C3 -178.6(3) . .
C1 C2 C3 C4 -0.4(6) . .
C2 C3 C4 C5 0.3(6) . .
C3 C4 C5 C6 0.3(6) . .
C4 C5 C6 C1 -0.7(6) . .
C4 C5 C6 C7 -178.1(4) . .
C2 C1 C6 C5 0.6(5) . .
Pd C1 C6 C5 179.3(3) . .
C2 C1 C6 C7 178.1(3) . .
Pd C1 C6 C7 -3.1(4) . .
C8 N C7 C6 83.0(3) . .
C9 N C7 C6 -157.8(3) . .
Pd N C7 C6 -34.3(3) . .
C5 C6 C7 N -156.7(3) . .
C1 C6 C7 N 25.8(4) . .
